data_4075014
loop_
_publ_author_name
'Tabernero, Vanessa'
'Maestre, M. Carmen'
'Jim\'enez, Gerardo'
'Cuenca, Tom\'as'
'Ram\'irez de Arellano, Carmen'

_publ_section_title
;
 Cationic Cyclopentadienyl Phenylenediamido Titanium Species Generated by
 Reaction of TiCpR[1,2-C6H4(NCH2t-Bu)2]R (CpR= \h5-C5H5, \h5-C5Me5; R =
 CH3, CH2Ph) with B(C6F5)3. X-ray Molecular Structure of
 Ti(\h5-C5Me5)[1,2-C6H4(NCH2t-Bu)2][\m-MeB(C6F5)3]&#x2020;
;
_journal_issue 7
_journal_name_full Organometallics
_journal_page_first 1723
_journal_paper_doi 10.1021/om051088y
_journal_volume 25
_journal_year 2006
_chemical_formula_sum 'C45 H44 B F15 N2 Ti'
_chemical_formula_weight 956.53
_chemical_name_systematic
; 
 ? 
;
_space_group_IT_number 2
_symmetry_cell_setting triclinic
_symmetry_space_group_name_Hall '-P 1'
_symmetry_space_group_name_H-M 'P -1'
_atom_sites_solution_hydrogens geom
_atom_sites_solution_primary direct
_atom_sites_solution_secondary difmap
_audit_creation_method SHELXL-97
_cell_angle_alpha 86.3560(10)
_cell_angle_beta 75.3210(10)
_cell_angle_gamma 63.9580(10)
_cell_formula_units_Z 2
_cell_length_a 11.1096(4)
_cell_length_b 12.2344(4)
_cell_length_c 17.8694(6)
_cell_measurement_reflns_used 9260
_cell_measurement_temperature 100(2)
_cell_measurement_theta_max 28.928
_cell_measurement_theta_min 2.253
_cell_volume 2107.80(13)
_computing_cell_refinement 'Bruker SAINT'
_computing_data_collection 'Bruker SMART'
_computing_data_reduction 'Bruker SAINT'
_computing_molecular_graphics 'SHELXTL v5.1 (Bruker, 1997)'
_computing_publication_material 'SHELXL-97 (Sheldrick, 1997)'
_computing_structure_refinement 'SHELXL-97 (Sheldrick, 1997)'
_computing_structure_solution 'SHELXS-97 (Sheldrick, 1990)'
_diffrn_ambient_temperature 100(2)
_diffrn_detector_area_resol_mean 8.192
_diffrn_measured_fraction_theta_full 0.960
_diffrn_measured_fraction_theta_max 0.960
_diffrn_measurement_device_type 'Bruker SMART APEX CCD'
_diffrn_measurement_method \w-scans
_diffrn_radiation_monochromator graphite
_diffrn_radiation_source 'fine-focus sealed tube'
_diffrn_radiation_type MoK\a
_diffrn_radiation_wavelength 0.71073
_diffrn_reflns_av_R_equivalents 0.0182
_diffrn_reflns_av_sigmaI/netI 0.0194
_diffrn_reflns_limit_h_max 15
_diffrn_reflns_limit_h_min -15
_diffrn_reflns_limit_k_max 16
_diffrn_reflns_limit_k_min -15
_diffrn_reflns_limit_l_max 23
_diffrn_reflns_limit_l_min -24
_diffrn_reflns_number 30724
_diffrn_reflns_theta_full 28.50
_diffrn_reflns_theta_max 28.50
_diffrn_reflns_theta_min 2.25
_exptl_absorpt_coefficient_mu 0.306
_exptl_absorpt_correction_T_max 0.949
_exptl_absorpt_correction_T_min 0.887
_exptl_absorpt_correction_type multi-scan
_exptl_absorpt_process_details SADABS
_exptl_crystal_colour 'dark red'
_exptl_crystal_density_diffrn 1.507
_exptl_crystal_density_method 'not measured'
_exptl_crystal_description prism
_exptl_crystal_F_000 980
_exptl_crystal_size_max 0.49
_exptl_crystal_size_mid 0.23
_exptl_crystal_size_min 0.17
_refine_diff_density_max 0.501
_refine_diff_density_min -0.313
_refine_diff_density_rms 0.062
_refine_ls_extinction_method none
_refine_ls_goodness_of_fit_ref 1.040
_refine_ls_hydrogen_treatment mixed
_refine_ls_matrix_type full
_refine_ls_number_parameters 600
_refine_ls_number_reflns 10308
_refine_ls_number_restraints 0
_refine_ls_restrained_S_all 1.040
_refine_ls_R_factor_all 0.0394
_refine_ls_R_factor_gt 0.0363
_refine_ls_shift/su_max 0.001
_refine_ls_shift/su_mean 0.000
_refine_ls_structure_factor_coef Fsqd
_refine_ls_weighting_details 'calc w=1/[\s^2^(Fo^2^)+(0.0590P)^2^+0.8224P] where P=(Fo^2^+2Fc^2^)/3'
_refine_ls_weighting_scheme calc
_refine_ls_wR_factor_gt 0.0970
_refine_ls_wR_factor_ref 0.0996
_reflns_number_gt 9420
_reflns_number_total 10308
_reflns_threshold_expression >2sigma(I)
_cod_data_source_file om051088ysi20051222_061950.cif
_cod_data_source_block cptinps
_cod_original_cell_volume 2107.80(12)
_cod_original_sg_symbol_H-M P-1
_cod_database_code 4075014

loop_
_symmetry_equiv_pos_as_xyz
'x, y, z'
'-x, -y, -z'

loop_
_atom_site_label
_atom_site_type_symbol
_atom_site_fract_x
_atom_site_fract_y
_atom_site_fract_z
_atom_site_U_iso_or_equiv
_atom_site_adp_type
_atom_site_occupancy
_atom_site_symmetry_multiplicity
_atom_site_calc_flag
_atom_site_refinement_flags
Ti Ti 1.00415(2) 0.699617(19) 0.265901(12) 0.01280(6) Uani 1 1 d .
B B 0.58461(14) 0.90285(12) 0.28095(8) 0.0146(2) Uani 1 1 d .
N1 N 1.03870(11) 0.53228(9) 0.25753(6) 0.0154(2) Uani 1 1 d .
N2 N 1.05859(11) 0.70186(9) 0.15558(6) 0.0152(2) Uani 1 1 d .
C1 C 0.98666(13) 0.74776(12) 0.39794(7) 0.0179(2) Uani 1 1 d .
C2 C 0.96363(13) 0.85617(12) 0.35668(7) 0.0187(2) Uani 1 1 d .
C3 C 1.08508(14) 0.83544(12) 0.29774(7) 0.0188(2) Uani 1 1 d .
C4 C 1.18462(13) 0.71425(12) 0.30307(7) 0.0177(2) Uani 1 1 d .
C5 C 1.12322(13) 0.66044(11) 0.36527(7) 0.0172(2) Uani 1 1 d .
C6 C 0.88605(16) 0.73299(15) 0.46695(8) 0.0287(3) Uani 1 1 d .
H6A H 0.9078 0.6465 0.4715 0.043 Uiso 1 1 calc R
H6B H 0.7918 0.7782 0.4605 0.043 Uiso 1 1 calc R
H6C H 0.8929 0.7647 0.5139 0.043 Uiso 1 1 calc R
C7 C 0.84010(15) 0.97669(13) 0.38012(9) 0.0288(3) Uani 1 1 d .
H7A H 0.8585 1.0235 0.4146 0.043 Uiso 1 1 calc R
H7B H 0.7595 0.9635 0.4072 0.043 Uiso 1 1 calc R
H7C H 0.8215 1.0220 0.3339 0.043 Uiso 1 1 calc R
C8 C 1.10770(18) 0.92766(14) 0.24365(9) 0.0302(3) Uani 1 1 d .
H8A H 1.0213 0.9806 0.2295 0.045 Uiso 1 1 calc R
H8B H 1.1798 0.8855 0.1968 0.045 Uiso 1 1 calc R
H8C H 1.1367 0.9770 0.2693 0.045 Uiso 1 1 calc R
C9 C 1.33393(14) 0.65802(15) 0.25968(8) 0.0264(3) Uani 1 1 d .
H9A H 1.3440 0.6927 0.2088 0.040 Uiso 1 1 calc R
H9B H 1.3674 0.5698 0.2529 0.040 Uiso 1 1 calc R
H9C H 1.3882 0.6748 0.2889 0.040 Uiso 1 1 calc R
C10 C 1.19809(15) 0.53786(13) 0.39497(9) 0.0250(3) Uani 1 1 d .
H10A H 1.2543 0.5436 0.4275 0.037 Uiso 1 1 calc R
H10B H 1.2583 0.4792 0.3511 0.037 Uiso 1 1 calc R
H10C H 1.1306 0.5107 0.4257 0.037 Uiso 1 1 calc R
C11 C 1.16593(13) 0.50100(11) 0.20408(7) 0.0157(2) Uani 1 1 d .
C12 C 1.17673(13) 0.59139(11) 0.15009(7) 0.0157(2) Uani 1 1 d .
C13 C 1.30778(13) 0.56690(12) 0.09931(7) 0.0192(2) Uani 1 1 d .
H13 H 1.3177 0.6279 0.0662 0.023 Uiso 1 1 calc R
C14 C 1.41983(14) 0.45733(13) 0.09718(7) 0.0214(3) Uani 1 1 d .
H14 H 1.5054 0.4414 0.0610 0.026 Uiso 1 1 calc R
C15 C 1.40908(14) 0.36810(12) 0.14824(8) 0.0210(3) Uani 1 1 d .
H15 H 1.4868 0.2913 0.1454 0.025 Uiso 1 1 calc R
C16 C 1.28705(13) 0.39096(12) 0.20217(8) 0.0191(2) Uani 1 1 d .
H16 H 1.2836 0.3321 0.2389 0.023 Uiso 1 1 calc R
C17 C 1.00993(13) 0.44302(11) 0.30854(7) 0.0170(2) Uani 1 1 d .
H17A H 0.9399 0.4871 0.3564 0.020 Uiso 1 1 calc R
H17B H 1.0958 0.3876 0.3236 0.020 Uiso 1 1 calc R
C18 C 0.95733(13) 0.36501(11) 0.27367(7) 0.0177(2) Uani 1 1 d .
C19 C 0.83678(14) 0.44728(12) 0.23963(8) 0.0211(3) Uani 1 1 d .
H19A H 0.8683 0.4918 0.1979 0.032 Uiso 1 1 calc R
H19B H 0.7624 0.5054 0.2802 0.032 Uiso 1 1 calc R
H19C H 0.8023 0.3975 0.2189 0.032 Uiso 1 1 calc R
C20 C 0.90805(16) 0.29806(13) 0.34066(9) 0.0262(3) Uani 1 1 d .
H20A H 0.8328 0.3576 0.3802 0.039 Uiso 1 1 calc R
H20B H 0.9852 0.2475 0.3634 0.039 Uiso 1 1 calc R
H20C H 0.8746 0.2462 0.3213 0.039 Uiso 1 1 calc R
C21 C 1.07165(15) 0.27116(12) 0.21131(8) 0.0241(3) Uani 1 1 d .
H21A H 1.0355 0.2209 0.1928 0.036 Uiso 1 1 calc R
H21B H 1.1493 0.2192 0.2332 0.036 Uiso 1 1 calc R
H21C H 1.1034 0.3133 0.1680 0.036 Uiso 1 1 calc R
C22 C 1.04723(13) 0.78660(11) 0.09311(7) 0.0175(2) Uani 1 1 d .
H22A H 1.1382 0.7877 0.0723 0.021 Uiso 1 1 calc R
H22B H 0.9800 0.8695 0.1153 0.021 Uiso 1 1 calc R
C23 C 1.00150(14) 0.75663(12) 0.02518(7) 0.0198(2) Uani 1 1 d .
C24 C 0.86501(15) 0.74789(15) 0.05604(8) 0.0265(3) Uani 1 1 d .
H24A H 0.8349 0.7316 0.0127 0.040 Uiso 1 1 calc R
H24B H 0.7946 0.8249 0.0837 0.040 Uiso 1 1 calc R
H24C H 0.8778 0.6815 0.0915 0.040 Uiso 1 1 calc R
C25 C 0.97937(18) 0.86343(15) -0.02809(9) 0.0306(3) Uani 1 1 d .
H25A H 0.9490 0.8492 -0.0719 0.046 Uiso 1 1 calc R
H25B H 1.0664 0.8703 -0.0474 0.046 Uiso 1 1 calc R
H25C H 0.9086 0.9391 0.0010 0.046 Uiso 1 1 calc R
C26 C 1.11024(16) 0.63865(15) -0.02085(9) 0.0311(3) Uani 1 1 d .
H26A H 1.1257 0.5704 0.0132 0.047 Uiso 1 1 calc R
H26B H 1.1972 0.6453 -0.0415 0.047 Uiso 1 1 calc R
H26C H 1.0776 0.6246 -0.0637 0.047 Uiso 1 1 calc R
C27 C 0.75155(12) 0.80775(11) 0.27434(7) 0.0162(2) Uani 1 1 d .
H27A H 0.7660(17) 0.8053(15) 0.3262(10) 0.022(4) Uiso 1 1 d .
H27B H 0.7756(19) 0.7243(17) 0.2566(11) 0.030(5) Uiso 1 1 d .
H27C H 0.8106(17) 0.8421(14) 0.2391(9) 0.017(4) Uiso 1 1 d .
C31 C 0.57035(12) 1.03921(11) 0.29879(7) 0.0156(2) Uani 1 1 d .
C32 C 0.50163(13) 1.10965(11) 0.36804(7) 0.0171(2) Uani 1 1 d .
C33 C 0.49585(13) 1.22292(12) 0.38020(7) 0.0189(2) Uani 1 1 d .
C34 C 0.56520(14) 1.27016(12) 0.32277(8) 0.0204(3) Uani 1 1 d .
C35 C 0.63942(14) 1.20258(12) 0.25342(8) 0.0202(2) Uani 1 1 d .
C36 C 0.63897(13) 1.09173(12) 0.24335(7) 0.0174(2) Uani 1 1 d .
C41 C 0.47712(13) 0.86587(11) 0.34718(7) 0.0155(2) Uani 1 1 d .
C42 C 0.33555(13) 0.94180(11) 0.36264(7) 0.0169(2) Uani 1 1 d .
C43 C 0.23432(13) 0.91778(12) 0.41285(7) 0.0189(2) Uani 1 1 d .
C44 C 0.27243(14) 0.80943(13) 0.44981(7) 0.0204(3) Uani 1 1 d .
C45 C 0.41051(14) 0.72945(12) 0.43652(7) 0.0198(2) Uani 1 1 d .
C46 C 0.50912(13) 0.75978(11) 0.38728(7) 0.0176(2) Uani 1 1 d .
C51 C 0.53883(12) 0.89564(11) 0.20015(7) 0.0151(2) Uani 1 1 d .
C52 C 0.56383(13) 0.78394(11) 0.16898(7) 0.0173(2) Uani 1 1 d .
C53 C 0.52387(14) 0.76863(12) 0.10447(8) 0.0206(3) Uani 1 1 d .
C54 C 0.44870(14) 0.86973(14) 0.06867(7) 0.0228(3) Uani 1 1 d .
C55 C 0.41743(13) 0.98331(12) 0.09772(7) 0.0203(3) Uani 1 1 d .
C56 C 0.46284(13) 0.99382(11) 0.16128(7) 0.0174(2) Uani 1 1 d .
F1 F 0.43684(8) 1.06951(7) 0.43007(4) 0.02128(16) Uani 1 1 d .
F2 F 0.42278(9) 1.28654(7) 0.44815(5) 0.02478(17) Uani 1 1 d .
F3 F 0.56130(9) 1.37911(7) 0.33359(5) 0.02802(18) Uani 1 1 d .
F4 F 0.70945(9) 1.24530(8) 0.19642(5) 0.02710(18) Uani 1 1 d .
F5 F 0.71211(8) 1.03226(7) 0.17315(4) 0.02202(16) Uani 1 1 d .
F6 F 0.29029(8) 1.04901(7) 0.32784(4) 0.02034(16) Uani 1 1 d .
F7 F 0.10062(8) 0.99848(8) 0.42658(5) 0.02444(17) Uani 1 1 d .
F8 F 0.17567(9) 0.78322(8) 0.49792(5) 0.02681(18) Uani 1 1 d .
F9 F 0.44837(9) 0.62306(8) 0.47083(5) 0.02726(18) Uani 1 1 d .
F10 F 0.64214(8) 0.67690(7) 0.37959(5) 0.02213(16) Uani 1 1 d .
F11 F 0.63077(8) 0.68050(7) 0.20261(5) 0.02179(16) Uani 1 1 d .
F12 F 0.55625(9) 0.65664(8) 0.07739(5) 0.02868(19) Uani 1 1 d .
F13 F 0.40634(10) 0.85780(9) 0.00708(5) 0.0328(2) Uani 1 1 d .
F14 F 0.34369(9) 1.08324(8) 0.06413(5) 0.02867(19) Uani 1 1 d .
F15 F 0.42562(8) 1.10945(7) 0.18462(5) 0.02103(16) Uani 1 1 d .

loop_
_atom_site_aniso_label
_atom_site_aniso_U_11
_atom_site_aniso_U_22
_atom_site_aniso_U_33
_atom_site_aniso_U_23
_atom_site_aniso_U_13
_atom_site_aniso_U_12
Ti 0.01207(11) 0.01462(11) 0.01225(10) 0.00011(7) -0.00286(8) -0.00636(8)
B 0.0119(6) 0.0163(6) 0.0151(6) 0.0009(5) -0.0033(5) -0.0058(5)
N1 0.0155(5) 0.0169(5) 0.0148(5) 0.0006(4) -0.0026(4) -0.0086(4)
N2 0.0155(5) 0.0174(5) 0.0132(5) 0.0009(4) -0.0040(4) -0.0076(4)
C1 0.0176(6) 0.0245(6) 0.0140(5) -0.0009(5) -0.0050(4) -0.0105(5)
C2 0.0189(6) 0.0190(6) 0.0193(6) -0.0035(5) -0.0085(5) -0.0067(5)
C3 0.0243(6) 0.0216(6) 0.0178(6) 0.0019(5) -0.0089(5) -0.0146(5)
C4 0.0173(6) 0.0240(6) 0.0155(5) -0.0014(5) -0.0046(4) -0.0116(5)
C5 0.0188(6) 0.0204(6) 0.0158(5) 0.0011(4) -0.0079(5) -0.0096(5)
C6 0.0263(7) 0.0445(9) 0.0162(6) -0.0008(6) -0.0010(5) -0.0184(7)
C7 0.0253(7) 0.0225(7) 0.0361(8) -0.0099(6) -0.0163(6) -0.0021(6)
C8 0.0480(9) 0.0320(8) 0.0267(7) 0.0105(6) -0.0172(7) -0.0287(7)
C9 0.0172(6) 0.0398(8) 0.0244(7) -0.0076(6) -0.0010(5) -0.0155(6)
C10 0.0293(7) 0.0215(6) 0.0268(7) 0.0049(5) -0.0152(6) -0.0096(6)
C11 0.0156(5) 0.0174(6) 0.0147(5) -0.0014(4) -0.0028(4) -0.0080(5)
C12 0.0162(6) 0.0178(6) 0.0135(5) -0.0005(4) -0.0038(4) -0.0077(5)
C13 0.0186(6) 0.0234(6) 0.0154(6) 0.0023(5) -0.0029(5) -0.0097(5)
C14 0.0167(6) 0.0270(7) 0.0174(6) -0.0011(5) 0.0000(5) -0.0088(5)
C15 0.0171(6) 0.0194(6) 0.0223(6) -0.0014(5) -0.0049(5) -0.0041(5)
C16 0.0196(6) 0.0178(6) 0.0196(6) 0.0010(5) -0.0047(5) -0.0079(5)
C17 0.0194(6) 0.0179(6) 0.0155(5) 0.0025(4) -0.0038(4) -0.0103(5)
C18 0.0188(6) 0.0158(6) 0.0203(6) 0.0026(4) -0.0050(5) -0.0095(5)
C19 0.0214(6) 0.0211(6) 0.0240(6) 0.0027(5) -0.0086(5) -0.0108(5)
C20 0.0313(7) 0.0262(7) 0.0274(7) 0.0090(5) -0.0074(6) -0.0190(6)
C21 0.0241(7) 0.0203(6) 0.0277(7) -0.0040(5) -0.0053(5) -0.0095(5)
C22 0.0191(6) 0.0192(6) 0.0152(5) 0.0027(4) -0.0048(4) -0.0093(5)
C23 0.0210(6) 0.0255(6) 0.0143(5) 0.0025(5) -0.0055(5) -0.0110(5)
C24 0.0253(7) 0.0380(8) 0.0221(6) 0.0023(6) -0.0082(5) -0.0179(6)
C25 0.0395(8) 0.0365(8) 0.0214(7) 0.0106(6) -0.0137(6) -0.0195(7)
C26 0.0303(8) 0.0359(8) 0.0214(7) -0.0078(6) -0.0080(6) -0.0076(6)
C27 0.0126(5) 0.0184(6) 0.0174(6) 0.0008(4) -0.0038(4) -0.0067(5)
C31 0.0134(5) 0.0167(6) 0.0175(6) 0.0010(4) -0.0056(4) -0.0063(4)
C32 0.0147(5) 0.0195(6) 0.0175(6) 0.0016(4) -0.0053(4) -0.0071(5)
C33 0.0167(6) 0.0192(6) 0.0197(6) -0.0033(5) -0.0060(5) -0.0055(5)
C34 0.0193(6) 0.0165(6) 0.0286(7) 0.0006(5) -0.0100(5) -0.0086(5)
C35 0.0189(6) 0.0221(6) 0.0236(6) 0.0052(5) -0.0069(5) -0.0121(5)
C36 0.0157(6) 0.0196(6) 0.0174(6) -0.0005(4) -0.0042(4) -0.0080(5)
C41 0.0168(6) 0.0187(6) 0.0134(5) 0.0006(4) -0.0042(4) -0.0096(5)
C42 0.0179(6) 0.0192(6) 0.0157(5) 0.0022(4) -0.0056(5) -0.0095(5)
C43 0.0160(6) 0.0260(6) 0.0160(6) -0.0014(5) -0.0027(4) -0.0107(5)
C44 0.0245(6) 0.0296(7) 0.0136(5) 0.0003(5) -0.0023(5) -0.0188(6)
C45 0.0286(7) 0.0215(6) 0.0151(6) 0.0043(5) -0.0076(5) -0.0153(5)
C46 0.0184(6) 0.0190(6) 0.0165(6) 0.0003(4) -0.0055(5) -0.0084(5)
C51 0.0118(5) 0.0194(6) 0.0145(5) 0.0004(4) -0.0017(4) -0.0079(4)
C52 0.0142(5) 0.0194(6) 0.0183(6) 0.0017(4) -0.0036(4) -0.0079(5)
C53 0.0192(6) 0.0245(6) 0.0204(6) -0.0037(5) -0.0023(5) -0.0125(5)
C54 0.0221(6) 0.0359(7) 0.0152(6) 0.0002(5) -0.0057(5) -0.0163(6)
C55 0.0175(6) 0.0261(7) 0.0180(6) 0.0063(5) -0.0062(5) -0.0098(5)
C56 0.0154(5) 0.0196(6) 0.0169(6) 0.0012(4) -0.0024(4) -0.0082(5)
F1 0.0238(4) 0.0242(4) 0.0156(3) -0.0005(3) -0.0009(3) -0.0123(3)
F2 0.0259(4) 0.0230(4) 0.0231(4) -0.0070(3) -0.0048(3) -0.0084(3)
F3 0.0304(4) 0.0199(4) 0.0385(5) -0.0017(3) -0.0093(4) -0.0145(4)
F4 0.0293(4) 0.0290(4) 0.0294(4) 0.0053(3) -0.0039(3) -0.0208(4)
F5 0.0227(4) 0.0253(4) 0.0177(4) -0.0011(3) 0.0010(3) -0.0132(3)
F6 0.0156(3) 0.0209(4) 0.0223(4) 0.0053(3) -0.0049(3) -0.0065(3)
F7 0.0146(4) 0.0332(4) 0.0232(4) -0.0007(3) -0.0009(3) -0.0103(3)
F8 0.0300(4) 0.0390(5) 0.0191(4) 0.0036(3) -0.0003(3) -0.0253(4)
F9 0.0373(5) 0.0252(4) 0.0258(4) 0.0107(3) -0.0111(4) -0.0191(4)
F10 0.0199(4) 0.0193(4) 0.0239(4) 0.0041(3) -0.0065(3) -0.0055(3)
F11 0.0228(4) 0.0167(4) 0.0276(4) 0.0022(3) -0.0107(3) -0.0080(3)
F12 0.0336(5) 0.0286(4) 0.0289(4) -0.0072(3) -0.0079(4) -0.0170(4)
F13 0.0380(5) 0.0464(5) 0.0222(4) 0.0004(4) -0.0160(4) -0.0211(4)
F14 0.0300(4) 0.0331(5) 0.0245(4) 0.0115(3) -0.0154(3) -0.0118(4)
F15 0.0221(4) 0.0165(4) 0.0240(4) 0.0031(3) -0.0086(3) -0.0068(3)

loop_
_atom_type_symbol
_atom_type_description
_atom_type_scat_dispersion_real
_atom_type_scat_dispersion_imag
_atom_type_scat_source
C C 0.0033 0.0016 'International Tables Vol C Tables 4.2.6.8 and 6.1.1.4'
H H 0.0000 0.0000 'International Tables Vol C Tables 4.2.6.8 and 6.1.1.4'
B B 0.0013 0.0007 'International Tables Vol C Tables 4.2.6.8 and 6.1.1.4'
N N 0.0061 0.0033 'International Tables Vol C Tables 4.2.6.8 and 6.1.1.4'
F F 0.0171 0.0103 'International Tables Vol C Tables 4.2.6.8 and 6.1.1.4'
Ti Ti 0.2776 0.4457 'International Tables Vol C Tables 4.2.6.8 and 6.1.1.4'

loop_
_geom_angle_atom_site_label_1
_geom_angle_atom_site_label_2
_geom_angle_atom_site_label_3
_geom_angle
N2 Ti N1 90.42(4)
N2 Ti C4 102.12(4)
N1 Ti C4 110.39(5)
N2 Ti C3 98.26(4)
N1 Ti C3 145.55(5)
C4 Ti C3 35.19(4)
N2 Ti C5 133.84(4)
N1 Ti C5 91.88(4)
C4 Ti C5 35.29(4)
C3 Ti C5 58.41(4)
N2 Ti C2 125.67(5)
N1 Ti C2 142.65(5)
C4 Ti C2 57.62(4)
C3 Ti C2 34.58(5)
C5 Ti C2 57.36(4)
N2 Ti C1 156.13(4)
N1 Ti C1 108.10(4)
C4 Ti C1 57.85(4)
C3 Ti C1 57.97(4)
C5 Ti C1 34.29(4)
C2 Ti C1 34.56(4)
N2 Ti C12 35.37(4)
N1 Ti C12 66.88(4)
C4 Ti C12 85.85(4)
C3 Ti C12 102.56(4)
C5 Ti C12 106.12(4)
C2 Ti C12 137.12(4)
C1 Ti C12 140.08(4)
N2 Ti C11 66.97(4)
N1 Ti C11 35.14(4)
C4 Ti C11 89.36(4)
C3 Ti C11 120.42(4)
C5 Ti C11 90.11(4)
C2 Ti C11 145.39(4)
C1 Ti C11 120.90(4)
C12 Ti C11 34.82(4)
N2 Ti C27 94.59(4)
N1 Ti C27 101.77(4)
C4 Ti C27 143.34(4)
C3 Ti C27 110.60(4)
C5 Ti C27 129.75(4)
C2 Ti C27 86.12(4)
C1 Ti C27 96.12(4)
C12 Ti C27 123.80(4)
C11 Ti C27 127.28(4)
C31 B C41 112.91(10)
C31 B C51 112.04(10)
C41 B C51 102.50(9)
C31 B C27 104.96(9)
C41 B C27 112.92(10)
C51 B C27 111.77(10)
C11 N1 C17 121.84(10)
C11 N1 Ti 92.47(7)
C17 N1 Ti 137.34(8)
C12 N2 C22 121.30(10)
C12 N2 Ti 92.26(7)
C22 N2 Ti 141.31(8)
C5 C1 C2 107.80(11)
C5 C1 C6 126.38(12)
C2 C1 C6 125.72(12)
C5 C1 Ti 71.74(7)
C2 C1 Ti 72.52(7)
C6 C1 Ti 124.31(9)
C3 C2 C1 108.68(11)
C3 C2 C7 125.63(13)
C1 C2 C7 125.05(13)
C3 C2 Ti 71.21(7)
C1 C2 Ti 72.92(7)
C7 C2 Ti 129.06(8)
C2 C3 C4 107.35(11)
C2 C3 C8 126.09(13)
C4 C3 C8 126.42(13)
C2 C3 Ti 74.21(7)
C4 C3 Ti 71.69(7)
C8 C3 Ti 123.00(9)
C3 C4 C5 108.25(11)
C3 C4 C9 126.20(12)
C5 C4 C9 124.98(12)
C3 C4 Ti 73.11(7)
C5 C4 Ti 73.65(7)
C9 C4 Ti 125.94(9)
C1 C5 C4 107.92(11)
C1 C5 C10 126.73(12)
C4 C5 C10 125.03(12)
C1 C5 Ti 73.97(7)
C4 C5 Ti 71.06(7)
C10 C5 Ti 125.71(9)
N1 C11 C16 124.91(11)
N1 C11 C12 117.02(11)
C16 C11 C12 117.94(11)
N1 C11 Ti 52.38(6)
C16 C11 Ti 148.74(9)
C12 C11 Ti 72.31(7)
N2 C12 C13 124.04(11)
N2 C12 C11 117.22(11)
C13 C12 C11 118.55(11)
N2 C12 Ti 52.37(6)
C13 C12 Ti 147.21(9)
C11 C12 Ti 72.87(7)
C14 C13 C12 121.26(12)
C13 C14 C15 120.30(12)
C16 C15 C14 120.49(12)
C15 C16 C11 121.21(12)
N1 C17 C18 115.52(10)
C19 C18 C21 109.72(11)
C19 C18 C20 109.86(11)
C21 C18 C20 108.94(11)
C19 C18 C17 109.89(10)
C21 C18 C17 112.06(10)
C20 C18 C17 106.31(10)
N2 C22 C23 114.93(10)
C24 C23 C26 109.73(12)
C24 C23 C25 109.13(12)
C26 C23 C25 109.25(12)
C24 C23 C22 109.77(11)
C26 C23 C22 112.51(11)
C25 C23 C22 106.36(11)
B C27 Ti 170.03(9)
C32 C31 C36 112.89(11)
C32 C31 B 126.71(11)
C36 C31 B 120.26(11)
F1 C32 C33 114.74(11)
F1 C32 C31 121.14(11)
C33 C32 C31 124.10(12)
F2 C33 C34 119.91(11)
F2 C33 C32 120.00(12)
C34 C33 C32 120.09(12)
F3 C34 C33 120.93(12)
F3 C34 C35 120.50(12)
C33 C34 C35 118.57(11)
F4 C35 C36 120.66(12)
F4 C35 C34 120.17(11)
C36 C35 C34 119.16(12)
F5 C36 C35 115.48(11)
F5 C36 C31 119.39(11)
C35 C36 C31 125.12(12)
C46 C41 C42 113.33(11)
C46 C41 B 127.40(11)
C42 C41 B 119.06(10)
F6 C42 C43 115.74(11)
F6 C42 C41 119.36(11)
C43 C42 C41 124.89(12)
F7 C43 C42 120.86(12)
F7 C43 C44 120.07(11)
C42 C43 C44 119.07(12)
F8 C44 C45 120.76(12)
F8 C44 C43 120.14(12)
C45 C44 C43 119.11(12)
F9 C45 C44 119.59(12)
F9 C45 C46 120.81(12)
C44 C45 C46 119.61(12)
F10 C46 C41 120.85(11)
F10 C46 C45 115.21(11)
C41 C46 C45 123.94(12)
C56 C51 C52 112.68(11)
C56 C51 B 126.57(11)
C52 C51 B 120.45(10)
F11 C52 C53 115.33(11)
F11 C52 C51 119.69(11)
C53 C52 C51 124.98(12)
F12 C53 C54 120.01(12)
F12 C53 C52 120.61(12)
C54 C53 C52 119.38(12)
F13 C54 C55 120.69(13)
F13 C54 C53 120.70(13)
C55 C54 C53 118.62(12)
F14 C55 C54 119.76(12)
F14 C55 C56 120.37(12)
C54 C55 C56 119.86(12)
F15 C56 C55 114.51(11)
F15 C56 C51 121.05(11)
C55 C56 C51 124.43(12)

loop_
_geom_bond_atom_site_label_1
_geom_bond_atom_site_label_2
_geom_bond_distance
Ti N2 1.9122(10)
Ti N1 1.9185(11)
Ti C4 2.3448(12)
Ti C3 2.3632(12)
Ti C5 2.3787(12)
Ti C2 2.4021(12)
Ti C1 2.4073(12)
Ti C12 2.4125(12)
Ti C11 2.4198(12)
Ti C27 2.4898(12)
B C31 1.6492(18)
B C41 1.6497(18)
B C51 1.6670(18)
B C27 1.6790(18)
N1 C11 1.3943(16)
N1 C17 1.4690(15)
N2 C12 1.3975(16)
N2 C22 1.4649(15)
C1 C5 1.4110(18)
C1 C2 1.4287(18)
C1 C6 1.5011(18)
C2 C3 1.4168(19)
C2 C7 1.4978(18)
C3 C4 1.4234(18)
C3 C8 1.5025(18)
C4 C5 1.4321(17)
C4 C9 1.4967(18)
C5 C10 1.5000(17)
C11 C16 1.4199(17)
C11 C12 1.4458(17)
C12 C13 1.4194(17)
C13 C14 1.3657(19)
C14 C15 1.4040(19)
C15 C16 1.3726(19)
C17 C18 1.5462(17)
C18 C19 1.5258(17)
C18 C21 1.5290(19)
C18 C20 1.5299(18)
C22 C23 1.5489(17)
C23 C24 1.5252(19)
C23 C26 1.528(2)
C23 C25 1.5336(19)
C31 C32 1.3913(17)
C31 C36 1.3936(17)
C32 F1 1.3509(14)
C32 C33 1.3873(18)
C33 F2 1.3435(15)
C33 C34 1.3769(19)
C34 F3 1.3393(15)
C34 C35 1.3832(19)
C35 F4 1.3429(15)
C35 C36 1.3817(18)
C36 F5 1.3577(14)
C41 C46 1.3892(17)
C41 C42 1.3937(17)
C42 F6 1.3549(14)
C42 C43 1.3789(17)
C43 F7 1.3416(15)
C43 C44 1.3821(19)
C44 F8 1.3404(15)
C44 C45 1.3763(19)
C45 F9 1.3399(15)
C45 C46 1.3925(18)
C46 F10 1.3528(15)
C51 C56 1.3924(17)
C51 C52 1.3929(17)
C52 F11 1.3488(14)
C52 C53 1.3858(18)
C53 F12 1.3432(15)
C53 C54 1.378(2)
C54 F13 1.3406(15)
C54 C55 1.378(2)
C55 F14 1.3426(15)
C55 C56 1.3880(18)
C56 F15 1.3492(15)

loop_
_geom_torsion_atom_site_label_1
_geom_torsion_atom_site_label_2
_geom_torsion_atom_site_label_3
_geom_torsion_atom_site_label_4
_geom_torsion
N2 Ti N1 C11 46.38(7)
C4 Ti N1 C11 -56.73(8)
C3 Ti N1 C11 -58.97(11)
C5 Ti N1 C11 -87.52(7)
C2 Ti N1 C11 -119.69(8)
C1 Ti N1 C11 -118.31(7)
C12 Ti N1 C11 19.23(7)
C27 Ti N1 C11 141.16(7)
N2 Ti N1 C17 -167.92(12)
C4 Ti N1 C17 88.98(12)
C3 Ti N1 C17 86.74(14)
C5 Ti N1 C17 58.19(12)
C2 Ti N1 C17 26.01(16)
C1 Ti N1 C17 27.39(13)
C12 Ti N1 C17 164.93(13)
C11 Ti N1 C17 145.71(16)
C27 Ti N1 C17 -73.14(12)
N1 Ti N2 C12 -46.47(7)
C4 Ti N2 C12 64.50(8)
C3 Ti N2 C12 100.07(7)
C5 Ti N2 C12 46.54(9)
C2 Ti N2 C12 123.17(7)
C1 Ti N2 C12 95.20(12)
C11 Ti N2 C12 -19.55(7)
C27 Ti N2 C12 -148.31(7)
N1 Ti N2 C22 161.74(13)
C4 Ti N2 C22 -87.28(13)
C3 Ti N2 C22 -51.71(14)
C5 Ti N2 C22 -105.24(13)
C2 Ti N2 C22 -28.61(15)
C1 Ti N2 C22 -56.59(19)
C12 Ti N2 C22 -151.79(17)
C11 Ti N2 C22 -171.34(14)
C27 Ti N2 C22 59.90(13)
N2 Ti C1 C5 -73.98(14)
N1 Ti C1 C5 65.29(8)
C4 Ti C1 C5 -37.86(7)
C3 Ti C1 C5 -79.67(8)
C2 Ti C1 C5 -116.19(11)
C12 Ti C1 C5 -10.05(11)
C11 Ti C1 C5 29.09(9)
C27 Ti C1 C5 169.82(7)
N2 Ti C1 C2 42.21(14)
N1 Ti C1 C2 -178.52(7)
C4 Ti C1 C2 78.32(8)
C3 Ti C1 C2 36.51(7)
C5 Ti C1 C2 116.19(11)
C12 Ti C1 C2 106.14(9)
C11 Ti C1 C2 145.27(7)
C27 Ti C1 C2 -74.00(8)
N2 Ti C1 C6 163.95(11)
N1 Ti C1 C6 -56.78(12)
C4 Ti C1 C6 -159.93(13)
C3 Ti C1 C6 158.25(13)
C5 Ti C1 C6 -122.07(15)
C2 Ti C1 C6 121.74(15)
C12 Ti C1 C6 -132.12(11)
C11 Ti C1 C6 -92.98(12)
C27 Ti C1 C6 47.74(12)
C5 C1 C2 C3 0.88(14)
C6 C1 C2 C3 177.27(12)
Ti C1 C2 C3 -62.64(8)
C5 C1 C2 C7 -170.36(11)
C6 C1 C2 C7 6.0(2)
Ti C1 C2 C7 126.13(12)
C5 C1 C2 Ti 63.51(8)
C6 C1 C2 Ti -120.09(12)
N2 Ti C2 C3 -43.16(9)
N1 Ti C2 C3 119.60(9)
C4 Ti C2 C3 38.27(7)
C5 Ti C2 C3 80.40(8)
C1 Ti C2 C3 117.29(11)
C12 Ti C2 C3 2.23(10)
C11 Ti C2 C3 57.92(11)
C27 Ti C2 C3 -136.04(8)
N2 Ti C2 C1 -160.45(7)
N1 Ti C2 C1 2.31(11)
C4 Ti C2 C1 -79.02(8)
C3 Ti C2 C1 -117.29(11)
C5 Ti C2 C1 -36.89(7)
C12 Ti C2 C1 -115.06(8)
C11 Ti C2 C1 -59.37(11)
C27 Ti C2 C1 106.67(8)
N2 Ti C2 C7 77.93(14)
N1 Ti C2 C7 -119.31(13)
C4 Ti C2 C7 159.36(15)
C3 Ti C2 C7 121.09(16)
C5 Ti C2 C7 -158.51(15)
C1 Ti C2 C7 -121.62(16)
C12 Ti C2 C7 123.32(13)
C11 Ti C2 C7 179.01(11)
C27 Ti C2 C7 -14.95(13)
C1 C2 C3 C4 -0.78(13)
C7 C2 C3 C4 170.39(12)
Ti C2 C3 C4 -64.51(8)
C1 C2 C3 C8 -176.64(12)
C7 C2 C3 C8 -5.5(2)
Ti C2 C3 C8 119.62(13)
C1 C2 C3 Ti 63.73(8)
C7 C2 C3 Ti -125.10(12)
N2 Ti C3 C2 145.83(7)
N1 Ti C3 C2 -111.18(10)
C4 Ti C3 C2 -114.83(11)
C5 Ti C3 C2 -77.08(8)
C1 Ti C3 C2 -36.49(7)
C12 Ti C3 C2 -178.45(7)
C11 Ti C3 C2 -146.07(7)
C27 Ti C3 C2 47.72(8)
N2 Ti C3 C4 -99.33(8)
N1 Ti C3 C4 3.65(12)
C5 Ti C3 C4 37.75(7)
C2 Ti C3 C4 114.83(11)
C1 Ti C3 C4 78.34(8)
C12 Ti C3 C4 -63.61(8)
C11 Ti C3 C4 -31.24(9)
C27 Ti C3 C4 162.56(7)
N2 Ti C3 C8 22.73(13)
N1 Ti C3 C8 125.71(12)
C4 Ti C3 C8 122.06(15)
C5 Ti C3 C8 159.81(14)
C2 Ti C3 C8 -123.11(15)
C1 Ti C3 C8 -159.60(14)
C12 Ti C3 C8 58.45(12)
C11 Ti C3 C8 90.82(12)
C27 Ti C3 C8 -75.38(13)
C2 C3 C4 C5 0.40(13)
C8 C3 C4 C5 176.24(12)
Ti C3 C4 C5 -65.80(8)
C2 C3 C4 C9 -171.26(12)
C8 C3 C4 C9 4.6(2)
Ti C3 C4 C9 122.55(12)
C2 C3 C4 Ti 66.20(8)
C8 C3 C4 Ti -117.96(12)
N2 Ti C4 C3 87.17(8)
N1 Ti C4 C3 -177.80(7)
C5 Ti C4 C3 -115.48(11)
C2 Ti C4 C3 -37.58(7)
C1 Ti C4 C3 -78.72(8)
C12 Ti C4 C3 118.76(8)
C11 Ti C4 C3 153.43(8)
C27 Ti C4 C3 -28.03(11)
N2 Ti C4 C5 -157.36(7)
N1 Ti C4 C5 -62.32(8)
C3 Ti C4 C5 115.48(11)
C2 Ti C4 C5 77.90(8)
C1 Ti C4 C5 36.76(7)
C12 Ti C4 C5 -125.77(8)
C11 Ti C4 C5 -91.09(7)
C27 Ti C4 C5 87.44(10)
N2 Ti C4 C9 -35.67(12)
N1 Ti C4 C9 59.36(12)
C3 Ti C4 C9 -122.84(15)
C5 Ti C4 C9 121.68(15)
C2 Ti C4 C9 -160.42(13)
C1 Ti C4 C9 158.44(13)
C12 Ti C4 C9 -4.09(12)
C11 Ti C4 C9 30.59(12)
C27 Ti C4 C9 -150.87(11)
C2 C1 C5 C4 -0.62(13)
C6 C1 C5 C4 -176.99(12)
Ti C1 C5 C4 63.40(8)
C2 C1 C5 C10 173.08(12)
C6 C1 C5 C10 -3.3(2)
Ti C1 C5 C10 -122.91(12)
C2 C1 C5 Ti -64.02(8)
C6 C1 C5 Ti 119.61(13)
C3 C4 C5 C1 0.14(13)
C9 C4 C5 C1 171.92(11)
Ti C4 C5 C1 -65.30(8)
C3 C4 C5 C10 -173.69(11)
C9 C4 C5 C10 -1.91(19)
Ti C4 C5 C10 120.86(12)
C3 C4 C5 Ti 65.45(8)
C9 C4 C5 Ti -122.77(12)
N2 Ti C5 C1 147.37(8)
N1 Ti C5 C1 -120.24(8)
C4 Ti C5 C1 115.91(11)
C3 Ti C5 C1 78.27(8)
C2 Ti C5 C1 37.20(7)
C12 Ti C5 C1 173.31(7)
C11 Ti C5 C1 -155.35(8)
C27 Ti C5 C1 -13.22(10)
N2 Ti C5 C4 31.46(10)
N1 Ti C5 C4 123.85(8)
C3 Ti C5 C4 -37.65(7)
C2 Ti C5 C4 -78.71(8)
C1 Ti C5 C4 -115.91(11)
C12 Ti C5 C4 57.39(8)
C11 Ti C5 C4 88.74(8)
C27 Ti C5 C4 -129.13(8)
N2 Ti C5 C10 -88.58(12)
N1 Ti C5 C10 3.81(12)
C4 Ti C5 C10 -120.04(14)
C3 Ti C5 C10 -157.69(13)
C2 Ti C5 C10 161.24(13)
C1 Ti C5 C10 124.04(15)
C12 Ti C5 C10 -62.65(12)
C11 Ti C5 C10 -31.30(11)
C27 Ti C5 C10 110.83(11)
C17 N1 C11 C16 -12.19(18)
Ti N1 C11 C16 141.10(11)
C17 N1 C11 C12 172.14(10)
Ti N1 C11 C12 -34.56(11)
C17 N1 C11 Ti -153.29(12)
N2 Ti C11 N1 -128.13(8)
C4 Ti C11 N1 128.40(7)
C3 Ti C11 N1 145.79(7)
C5 Ti C11 N1 93.12(7)
C2 Ti C11 N1 111.90(9)
C1 Ti C11 N1 77.22(8)
C12 Ti C11 N1 -147.96(11)
C27 Ti C11 N1 -50.50(9)
N2 Ti C11 C16 134.81(19)
N1 Ti C11 C16 -97.05(19)
C4 Ti C11 C16 31.35(18)
C3 Ti C11 C16 48.74(19)
C5 Ti C11 C16 -3.93(18)
C2 Ti C11 C16 14.8(2)
C1 Ti C11 C16 -19.83(19)
C12 Ti C11 C16 115.0(2)
C27 Ti C11 C16 -147.55(17)
N2 Ti C11 C12 19.83(7)
N1 Ti C11 C12 147.96(11)
C4 Ti C11 C12 -83.64(7)
C3 Ti C11 C12 -66.24(8)
C5 Ti C11 C12 -118.92(7)
C2 Ti C11 C12 -100.14(9)
C1 Ti C11 C12 -134.82(7)
C27 Ti C11 C12 97.46(8)
C22 N2 C12 C13 20.28(17)
Ti N2 C12 C13 -139.48(11)
C22 N2 C12 C11 -164.81(10)
Ti N2 C12 C11 35.42(11)
C22 N2 C12 Ti 159.77(12)
N1 C11 C12 N2 -0.57(16)
C16 C11 C12 N2 -176.54(11)
Ti C11 C12 N2 -28.71(9)
N1 C11 C12 C13 174.63(11)
C16 C11 C12 C13 -1.34(17)
Ti C11 C12 C13 146.49(11)
N1 C11 C12 Ti 28.14(9)
C16 C11 C12 Ti -147.83(11)
N1 Ti C12 N2 127.97(8)
C4 Ti C12 N2 -117.77(7)
C3 Ti C12 N2 -86.60(7)
C5 Ti C12 N2 -146.98(7)
C2 Ti C12 N2 -87.89(9)
C1 Ti C12 N2 -141.10(8)
C11 Ti C12 N2 147.36(11)
C27 Ti C12 N2 39.06(8)
N2 Ti C12 C13 96.22(18)
N1 Ti C12 C13 -135.81(18)
C4 Ti C12 C13 -21.55(17)
C3 Ti C12 C13 9.62(18)
C5 Ti C12 C13 -50.76(18)
C2 Ti C12 C13 8.3(2)
C1 Ti C12 C13 -44.9(2)
C11 Ti C12 C13 -116.42(19)
C27 Ti C12 C13 135.28(16)
N2 Ti C12 C11 -147.36(11)
N1 Ti C12 C11 -19.39(7)
C4 Ti C12 C11 94.87(7)
C3 Ti C12 C11 126.04(7)
C5 Ti C12 C11 65.66(7)
C2 Ti C12 C11 124.75(8)
C1 Ti C12 C11 71.53(9)
C27 Ti C12 C11 -108.30(7)
N2 C12 C13 C14 179.35(12)
C11 C12 C13 C14 4.51(18)
Ti C12 C13 C14 107.53(18)
C12 C13 C14 C15 -3.1(2)
C13 C14 C15 C16 -1.7(2)
C14 C15 C16 C11 4.9(2)
N1 C11 C16 C15 -178.90(12)
C12 C11 C16 C15 -3.27(18)
Ti C11 C16 C15 -105.45(18)
C11 N1 C17 C18 -85.77(14)
Ti N1 C17 C18 135.73(11)
N1 C17 C18 C19 -50.39(14)
N1 C17 C18 C21 71.87(14)
N1 C17 C18 C20 -169.23(11)
C12 N2 C22 C23 82.20(14)
Ti N2 C22 C23 -131.36(12)
N2 C22 C23 C24 55.39(15)
N2 C22 C23 C26 -67.11(15)
N2 C22 C23 C25 173.32(11)
C41 B C31 C32 13.82(16)
C51 B C31 C32 128.94(12)
C27 B C31 C32 -109.57(13)
C41 B C31 C36 -170.83(10)
C51 B C31 C36 -55.72(14)
C27 B C31 C36 65.77(13)
C36 C31 C32 F1 -175.74(10)
B C31 C32 F1 -0.10(18)
C36 C31 C32 C33 2.80(18)
B C31 C32 C33 178.44(11)
F1 C32 C33 F2 -3.77(17)
C31 C32 C33 F2 177.60(11)
F1 C32 C33 C34 176.06(11)
C31 C32 C33 C34 -2.56(19)
F2 C33 C34 F3 0.13(18)
C32 C33 C34 F3 -179.71(11)
F2 C33 C34 C35 -179.93(11)
C32 C33 C34 C35 0.23(19)
F3 C34 C35 F4 0.61(19)
C33 C34 C35 F4 -179.33(11)
F3 C34 C35 C36 -178.57(11)
C33 C34 C35 C36 1.49(19)
F4 C35 C36 F5 -0.40(17)
C34 C35 C36 F5 178.77(11)
F4 C35 C36 C31 179.69(11)
C34 C35 C36 C31 -1.1(2)
C32 C31 C36 F5 179.14(10)
B C31 C36 F5 3.19(17)
C32 C31 C36 C35 -0.95(18)
B C31 C36 C35 -176.90(12)
C31 B C41 C46 -128.83(12)
C51 B C41 C46 110.45(13)
C27 B C41 C46 -9.96(17)
C31 B C41 C42 56.74(14)
C51 B C41 C42 -63.98(13)
C27 B C41 C42 175.61(10)
C46 C41 C42 F6 179.34(10)
B C41 C42 F6 -5.47(16)
C46 C41 C42 C43 0.58(18)
B C41 C42 C43 175.77(11)
F6 C42 C43 F7 -1.47(17)
C41 C42 C43 F7 177.33(11)
F6 C42 C43 C44 179.20(11)
C41 C42 C43 C44 -2.00(19)
F7 C43 C44 F8 1.73(18)
C42 C43 C44 F8 -178.94(11)
F7 C43 C44 C45 -178.21(11)
C42 C43 C44 C45 1.13(18)
F8 C44 C45 F9 1.41(18)
C43 C44 C45 F9 -178.65(11)
F8 C44 C45 C46 -178.93(11)
C43 C44 C45 C46 1.00(19)
C42 C41 C46 F10 -179.13(11)
B C41 C46 F10 6.17(19)
C42 C41 C46 C45 1.71(18)
B C41 C46 C45 -172.99(11)
F9 C45 C46 F10 -2.11(17)
C44 C45 C46 F10 178.24(11)
F9 C45 C46 C41 177.10(11)
C44 C45 C46 C41 -2.55(19)
C31 B C51 C56 -16.65(16)
C41 B C51 C56 104.67(13)
C27 B C51 C56 -134.13(12)
C31 B C51 C52 170.08(11)
C41 B C51 C52 -68.60(13)
C27 B C51 C52 52.60(15)
C56 C51 C52 F11 -176.95(10)
B C51 C52 F11 -2.81(17)
C56 C51 C52 C53 2.52(18)
B C51 C52 C53 176.66(12)
F11 C52 C53 F12 -2.43(18)
C51 C52 C53 F12 178.08(11)
F11 C52 C53 C54 176.73(11)
C51 C52 C53 C54 -2.8(2)
F12 C53 C54 F13 0.5(2)
C52 C53 C54 F13 -178.71(12)
F12 C53 C54 C55 -179.85(12)
C52 C53 C54 C55 0.99(19)
F13 C54 C55 F14 0.05(19)
C53 C54 C55 F14 -179.65(12)
F13 C54 C55 C56 -179.64(12)
C53 C54 C55 C56 0.66(19)
F14 C55 C56 F15 0.49(17)
C54 C55 C56 F15 -179.82(11)
F14 C55 C56 C51 179.52(11)
C54 C55 C56 C51 -0.8(2)
C52 C51 C56 F15 178.24(11)
B C51 C56 F15 4.53(18)
C52 C51 C56 C55 -0.72(18)
B C51 C56 C55 -174.43(12)
